data_9017454
loop_
_publ_author_name
'Gering, E.'

_publ_section_title
;
 Silizium/Aluminium-Ordnung und Kristallperfektion von Sanidinen
 Note: Sample SANN, T = 1050 C, X-ray diffraction
;
_journal_name_full 'Dissertation Kernforshungszentrum Karlsruhe'
_journal_page_first 1
_journal_page_last 97
_journal_volume 1
_journal_year 1985
_chemical_compound_source Madagascar
_chemical_formula_sum 'Al K O8 Si3'
_chemical_name_mineral Sanidine
_space_group_IT_number 12
_space_group_name_Hall '-C 2y'
_space_group_name_H-M_alt 'C 1 2/m 1'
_symmetry_space_group_name_H-M 'C 1 2/m 1'
_cell_angle_alpha 90
_cell_angle_beta 115.97
_cell_angle_gamma 90
_cell_formula_units_Z 4
_cell_length_a 8.546
_cell_length_b 13.033
_cell_length_c 7.176
_cell_volume 718.556
_database_code_amcsd 0020581
_diffrn_ambient_temperature 1323.15
_exptl_crystal_density_diffrn 2.573
_cod_data_source_file inputs/fixed/downloads/14/14944.cif
_cod_data_source_block 14944
_cod_original_formula_sum 'K (Si3 Al) O8'
_cod_database_code 9017454

loop_
_space_group_symop_operation_xyz
x,y,z
1/2+x,1/2+y,z
x,-y,z
1/2+x,1/2-y,z
-x,y,-z
1/2-x,1/2+y,-z
-x,-y,-z
1/2-x,1/2-y,-z

loop_
_atom_site_aniso_label
_atom_site_aniso_U_11
_atom_site_aniso_U_22
_atom_site_aniso_U_33
_atom_site_aniso_U_12
_atom_site_aniso_U_13
_atom_site_aniso_U_23
K1M 0.01650 0.04990 0.03070 0.00000 0.00680 0.00000
SiT1 0.01160 0.01270 0.00890 -0.00220 0.00480 -0.00080
AlT1 0.01160 0.01270 0.00890 -0.00220 0.00480 -0.00080
SiT2 0.01130 0.01020 0.01150 0.00060 0.00450 0.00010
AlT2 0.01130 0.01020 0.01150 0.00060 0.00450 0.00010
Oa1 0.02750 0.02110 0.01560 0.00000 0.01120 0.00000
Oa2 0.01980 0.01440 0.02460 0.00000 0.00410 0.00000
Ob 0.02040 0.03270 0.02520 -0.00430 0.01340 0.00050
Oc 0.01790 0.01720 0.02210 -0.00170 0.00700 -0.00170
Od 0.02050 0.02190 0.01470 0.00220 0.00400 0.00140

loop_
_atom_site_label
_atom_site_fract_x
_atom_site_fract_y
_atom_site_fract_z
_atom_site_occupancy
_atom_site_type_symbol
_atom_site_attached_hydrogens
K1M 0.28523 0.00000 0.13771 1.00000 K 0
SiT1 0.00940 0.18452 0.22363 0.72600 Si 0
AlT1 0.00940 0.18452 0.22363 0.27400 Al 0
SiT2 0.20787 0.38219 0.34420 0.77400 Si 0
AlT2 0.20787 0.38219 0.34420 0.22600 Al 0
Oa1 0.00000 0.14649 0.00000 1.00000 O 0
Oa2 0.63432 0.00000 0.28528 1.00000 O 0
Ob 0.82851 0.14562 0.22645 1.00000 O 0
Oc 0.03308 0.30944 0.25667 1.00000 O 0
Od 0.18058 0.12670 0.40364 1.00000 O 0

loop_
_cod_changelog_entry_id
_cod_changelog_entry_author
_cod_changelog_entry_date
_cod_changelog_entry_text
1
;cod-tools version 3.8.0
Id: cif_guess_AMCSD_atom_types 9581 2023-05-17 12:35:41Z saulius
;
2023-05-18T08:46:54+03:00
;Derived atom types and hydrogen counts
from atom names that follow the AMCSD naming convention
(Wat == water, O-H == hydroxyl).
;

loop_
_cod_related_entry_id
_cod_related_entry_database
_cod_related_entry_code
1 AMCSD 0020581
